data_1551939
loop_
_publ_author_name
'Long, Youwen'
'Kaneko, Yoshio'
'Ishiwata, Shintaro'
'Taguchi, Yasujiro'
'Tokura, Yoshinori'

_publ_section_title
;
 Synthesis of cubic SrCoO3single crystal and its anisotropic magnetic and
 transport properties
;
_journal_issue 24
_journal_name_full 'Journal of Physics: Condensed Matter'
_journal_page_first 245601
_journal_paper_doi 10.1088/0953-8984/23/24/245601
_journal_volume 23
_journal_year 2011
_chemical_formula_sum 'Co O3 Sr'
_chemical_name_systematic 'Sr Co O3'
_space_group_IT_number 221
_space_group_name_Hall '-P 4 2 3'
_space_group_name_H-M_alt 'P m -3 m'
_cell_angle_alpha 90
_cell_angle_beta 90
_cell_angle_gamma 90
_cell_formula_units_Z 1
_cell_length_a 3.82890
_cell_length_b 3.82890
_cell_length_c 3.82890
_cell_volume 56.133
_cod_data_source_file SrCoO3.cif
_cod_data_source_block SrCoO3
_cod_database_code 1551939

loop_
_symmetry_equiv_pos_as_xyz
'x, y, z'
'-x, -y, -z'
'-x, -y, z'
'x, y, -z'
'-x, y, -z'
'x, -y, z'
'x, -y, -z'
'-x, y, z'
'z, x, y'
'-z, -x, -y'
'z, -x, -y'
'-z, x, y'
'-z, -x, y'
'z, x, -y'
'-z, x, -y'
'z, -x, y'
'y, z, x'
'-y, -z, -x'
'-y, z, -x'
'y, -z, x'
'y, -z, -x'
'-y, z, x'
'-y, -z, x'
'y, z, -x'
'y, x, -z'
'-y, -x, z'
'-y, -x, -z'
'y, x, z'
'y, -x, z'
'-y, x, -z'
'-y, x, z'
'y, -x, -z'
'x, z, -y'
'-x, -z, y'
'-x, z, y'
'x, -z, -y'
'-x, -z, -y'
'x, z, y'
'x, -z, y'
'-x, z, -y'
'z, y, -x'
'-z, -y, x'
'z, -y, x'
'-z, y, -x'
'-z, y, x'
'z, -y, -x'
'-z, -y, -x'
'z, y, x'

loop_
_atom_site_label
_atom_site_occupancy
_atom_site_fract_x
_atom_site_fract_y
_atom_site_fract_z
_atom_site_adp_type
_atom_site_B_iso_or_equiv
_atom_site_type_symbol
Sr 1.0 0.000000 0.000000 0.000000 Biso 1.000000 Sr
Co 1.0 0.500000 0.500000 0.500000 Biso 1.000000 Co
O 1.0 0.500000 0.500000 0.000000 Biso 1.000000 O
